data_7226252
loop_
_publ_author_name
'Andleeb, Sohaila'
'Imtiaz-ud-Din, Imtiaz-ud-Din'
'Rauf, Muhammad Khawar'
'Azam, Syed Sikander'
'Badshah, Amin'
'Sadaf, Haseeba'
'Raheel, Ahmad'
'Tahir, Muhammad Nawaz'
'Raza, Saad'

_publ_section_title
;
 A One-pot Multicomponent Facile Synthesis of
 Dihydropyrimidin-2(1H)-thione Derivatives using Triphenylgermane as a
 Catalyst and its Binding Pattern Validation
;
_journal_name_full 'RSC Adv.'
_journal_paper_doi 10.1039/C6RA19162B
_journal_year 2016
_chemical_formula_sum 'C13 H13 Cl3 N2 S'
_chemical_formula_weight 335.66
_space_group_crystal_system orthorhombic
_space_group_IT_number 61
_space_group_name_Hall '-P 2ac 2ab'
_space_group_name_H-M_alt 'P b c a'
_symmetry_space_group_name_Hall '-P 2ac 2ab'
_symmetry_space_group_name_H-M 'P b c a'
_atom_sites_solution_hydrogens geom
_audit_creation_method SHELXL-2014/7
_audit_update_record
;
2015-08-18 deposited with the CCDC.
2016-08-05 downloaded from the CCDC.
;
_cell_angle_alpha 90
_cell_angle_beta 90
_cell_angle_gamma 90
_cell_formula_units_Z 8
_cell_length_a 15.2154(11)
_cell_length_b 11.9065(9)
_cell_length_c 17.0387(14)
_cell_measurement_temperature 296(2)
_cell_volume 3086.8(4)
_computing_structure_refinement 'SHELXL-2014/7 (Sheldrick, 2014)'
_diffrn_ambient_temperature 296(2)
_diffrn_measured_fraction_theta_full 1.000
_diffrn_measured_fraction_theta_max 1.000
_diffrn_radiation_type MoK\a
_diffrn_radiation_wavelength 0.71073
_diffrn_reflns_av_R_equivalents 0.0209
_diffrn_reflns_av_unetI/netI 0.0182
_diffrn_reflns_Laue_measured_fraction_full 1.000
_diffrn_reflns_Laue_measured_fraction_max 1.000
_diffrn_reflns_limit_h_max 19
_diffrn_reflns_limit_h_min -15
_diffrn_reflns_limit_k_max 12
_diffrn_reflns_limit_k_min -15
_diffrn_reflns_limit_l_max 17
_diffrn_reflns_limit_l_min -21
_diffrn_reflns_number 14207
_diffrn_reflns_point_group_measured_fraction_full 1.000
_diffrn_reflns_point_group_measured_fraction_max 1.000
_diffrn_reflns_theta_full 25.242
_diffrn_reflns_theta_max 26.998
_diffrn_reflns_theta_min 2.391
_exptl_absorpt_coefficient_mu 0.716
_exptl_crystal_density_diffrn 1.445
_exptl_crystal_F_000 1376
_exptl_crystal_size_max 0.380
_exptl_crystal_size_mid 0.300
_exptl_crystal_size_min 0.260
_refine_diff_density_max 0.225
_refine_diff_density_min -0.212
_refine_diff_density_rms 0.042
_refine_ls_extinction_method none
_refine_ls_goodness_of_fit_ref 1.033
_refine_ls_hydrogen_treatment constr
_refine_ls_matrix_type full
_refine_ls_number_parameters 175
_refine_ls_number_reflns 3366
_refine_ls_number_restraints 0
_refine_ls_restrained_S_all 1.033
_refine_ls_R_factor_all 0.0364
_refine_ls_R_factor_gt 0.0284
_refine_ls_shift/su_max 0.000
_refine_ls_shift/su_mean 0.000
_refine_ls_structure_factor_coef Fsqd
_refine_ls_weighting_details 'w=1/[\s^2^(Fo^2^)+(0.0387P)^2^+1.1215P] where P=(Fo^2^+2Fc^2^)/3'
_refine_ls_weighting_scheme calc
_refine_ls_wR_factor_gt 0.0741
_refine_ls_wR_factor_ref 0.0809
_reflns_Friedel_coverage 0.000
_reflns_number_gt 2843
_reflns_number_total 3366
_reflns_threshold_expression 'I > 2\s(I)'
_cod_data_source_file c6ra19162b2.cif
_cod_data_source_block shelx
_cod_database_code 7226252
_shelx_shelxl_version_number 2014/7
_shelx_space_group_comment
;
The symmetry employed for this shelxl refinement is uniquely defined
by the following loop, which should always be used as a source of
symmetry information in preference to the above space-group names.
They are only intended as comments.
;
_shelx_estimated_absorpt_t_min 0.773
_shelx_estimated_absorpt_t_max 0.836

loop_
_space_group_symop_operation_xyz
'x, y, z'
'x+1/2, -y+1/2, -z'
'-x, y+1/2, -z+1/2'
'-x+1/2, -y, z+1/2'
'-x, -y, -z'
'-x-1/2, y-1/2, z'
'x, -y-1/2, z-1/2'
'x-1/2, y, -z-1/2'

loop_
_atom_site_label
_atom_site_type_symbol
_atom_site_fract_x
_atom_site_fract_y
_atom_site_fract_z
_atom_site_U_iso_or_equiv
_atom_site_adp_type
_atom_site_occupancy
_atom_site_site_symmetry_order
_atom_site_calc_flag
_atom_site_refinement_flags_posn
_atom_site_refinement_flags_adp
Cl1 Cl 0.39218(3) 0.61202(3) 0.21947(3) 0.05154(13) Uani 1 1 d . .
Cl2 Cl 0.50610(4) 0.29347(5) 0.02010(3) 0.06922(17) Uani 1 1 d . .
Cl3 Cl 0.37554(4) 0.17567(4) 0.30106(3) 0.06117(15) Uani 1 1 d . .
S1 S 0.52060(2) 0.43730(4) 0.37625(2) 0.03749(11) Uani 1 1 d . .
N1 N 0.35402(8) 0.42185(11) 0.32821(7) 0.0336(3) Uani 1 1 d . .
N2 N 0.37523(8) 0.47812(13) 0.45587(8) 0.0426(3) Uani 1 1 d . .
H2 H 0.4118 0.4915 0.4932 0.051 Uiso 1 1 calc R U
C1 C 0.39080(9) 0.39081(12) 0.25424(8) 0.0319(3) Uani 1 1 d . .
C2 C 0.41275(10) 0.47251(12) 0.19885(9) 0.0338(3) Uani 1 1 d . .
C3 C 0.44987(11) 0.44413(14) 0.12724(9) 0.0395(4) Uani 1 1 d . .
H3 H 0.4654 0.4992 0.0911 0.047 Uiso 1 1 calc R U
C4 C 0.46317(11) 0.33172(15) 0.11100(9) 0.0412(4) Uani 1 1 d . .
C5 C 0.44126(11) 0.24772(14) 0.16338(10) 0.0429(4) Uani 1 1 d . .
H5 H 0.4505 0.1725 0.1511 0.052 Uiso 1 1 calc R U
C6 C 0.40518(10) 0.27878(13) 0.23468(9) 0.0378(3) Uani 1 1 d . .
C7 C 0.41072(10) 0.44711(12) 0.38842(8) 0.0309(3) Uani 1 1 d . .
C8 C 0.28180(10) 0.49289(15) 0.47582(9) 0.0398(4) Uani 1 1 d . .
C9 C 0.22824(10) 0.45421(15) 0.40732(10) 0.0447(4) Uani 1 1 d . .
H9 H 0.1675 0.4519 0.4134 0.054 Uiso 1 1 calc R U
C10 C 0.26088(10) 0.42308(13) 0.33882(9) 0.0374(3) Uani 1 1 d . .
C11 C 0.20637(12) 0.38921(18) 0.26940(11) 0.0541(5) Uani 1 1 d . .
H11A H 0.2181 0.4391 0.2264 0.081 Uiso 1 1 calc R U
H11B H 0.1452 0.3931 0.2830 0.081 Uiso 1 1 calc R U
H11C H 0.2210 0.3137 0.2544 0.081 Uiso 1 1 calc R U
C12 C 0.26520(15) 0.61672(18) 0.49300(15) 0.0689(6) Uani 1 1 d . .
H12A H 0.3006 0.6398 0.5368 0.103 Uiso 1 1 calc R U
H12B H 0.2042 0.6277 0.5053 0.103 Uiso 1 1 calc R U
H12C H 0.2803 0.6607 0.4477 0.103 Uiso 1 1 calc R U
C13 C 0.26277(14) 0.4222(2) 0.54878(11) 0.0603(5) Uani 1 1 d . .
H13A H 0.2972 0.4495 0.5920 0.090 Uiso 1 1 calc R U
H13B H 0.2777 0.3452 0.5386 0.090 Uiso 1 1 calc R U
H13C H 0.2015 0.4274 0.5616 0.090 Uiso 1 1 calc R U

loop_
_atom_site_aniso_label
_atom_site_aniso_U_11
_atom_site_aniso_U_22
_atom_site_aniso_U_33
_atom_site_aniso_U_23
_atom_site_aniso_U_13
_atom_site_aniso_U_12
Cl1 0.0664(3) 0.0323(2) 0.0559(3) -0.00427(17) -0.0066(2) 0.00486(18)
Cl2 0.0777(4) 0.0869(4) 0.0430(3) -0.0181(2) 0.0154(2) 0.0100(3)
Cl3 0.0766(3) 0.0399(2) 0.0670(3) 0.0116(2) 0.0134(3) -0.0023(2)
S1 0.02734(19) 0.0531(2) 0.03206(19) -0.00239(16) 0.00051(14) -0.00022(16)
N1 0.0292(6) 0.0423(7) 0.0294(6) -0.0062(5) -0.0016(5) -0.0004(5)
N2 0.0294(6) 0.0679(9) 0.0304(6) -0.0103(6) -0.0010(5) 0.0006(6)
C1 0.0311(7) 0.0356(7) 0.0290(7) -0.0044(6) -0.0036(6) 0.0007(6)
C2 0.0353(8) 0.0319(7) 0.0342(7) -0.0029(6) -0.0074(6) 0.0010(6)
C3 0.0411(9) 0.0446(9) 0.0330(8) 0.0032(6) -0.0025(6) -0.0006(7)
C4 0.0394(8) 0.0521(10) 0.0321(7) -0.0108(7) -0.0005(6) 0.0043(7)
C5 0.0464(9) 0.0356(8) 0.0467(9) -0.0108(7) -0.0022(7) 0.0050(7)
C6 0.0402(8) 0.0337(8) 0.0395(8) 0.0004(6) -0.0025(7) -0.0011(6)
C7 0.0300(7) 0.0331(7) 0.0296(7) 0.0013(6) -0.0006(6) -0.0009(6)
C8 0.0310(8) 0.0487(9) 0.0396(8) -0.0087(7) 0.0046(6) 0.0030(7)
C9 0.0267(8) 0.0592(11) 0.0481(9) -0.0051(8) 0.0004(7) 0.0002(7)
C10 0.0295(7) 0.0409(8) 0.0418(8) -0.0023(7) -0.0044(6) -0.0016(6)
C11 0.0367(9) 0.0723(13) 0.0531(11) -0.0110(9) -0.0115(8) -0.0033(9)
C12 0.0582(13) 0.0549(12) 0.0936(17) -0.0193(11) -0.0080(12) 0.0105(10)
C13 0.0539(11) 0.0817(15) 0.0451(10) 0.0008(10) 0.0091(9) -0.0097(10)

loop_
_atom_type_symbol
_atom_type_description
_atom_type_scat_dispersion_real
_atom_type_scat_dispersion_imag
_atom_type_scat_source
C C 0.0033 0.0016 'International Tables Vol C Tables 4.2.6.8 and 6.1.1.4'
H H 0.0000 0.0000 'International Tables Vol C Tables 4.2.6.8 and 6.1.1.4'
N N 0.0061 0.0033 'International Tables Vol C Tables 4.2.6.8 and 6.1.1.4'
S S 0.1246 0.1234 'International Tables Vol C Tables 4.2.6.8 and 6.1.1.4'
Cl Cl 0.1484 0.1585 'International Tables Vol C Tables 4.2.6.8 and 6.1.1.4'

loop_
_geom_angle_atom_site_label_1
_geom_angle_atom_site_label_2
_geom_angle_atom_site_label_3
_geom_angle
C7 N1 C1 118.01(12)
C7 N1 C10 121.76(12)
C1 N1 C10 120.21(12)
C7 N2 C8 128.93(13)
C7 N2 H2 115.5
C8 N2 H2 115.5
C6 C1 C2 117.91(14)
C6 C1 N1 121.40(13)
C2 C1 N1 120.68(13)
C3 C2 C1 121.52(14)
C3 C2 Cl1 119.17(12)
C1 C2 Cl1 119.31(12)
C4 C3 C2 118.17(15)
C4 C3 H3 120.9
C2 C3 H3 120.9
C5 C4 C3 122.46(14)
C5 C4 Cl2 118.41(13)
C3 C4 Cl2 119.10(13)
C4 C5 C6 118.00(15)
C4 C5 H5 121.0
C6 C5 H5 121.0
C5 C6 C1 121.92(14)
C5 C6 Cl3 119.21(12)
C1 C6 Cl3 118.86(12)
N2 C7 N1 116.97(13)
N2 C7 S1 122.04(11)
N1 C7 S1 120.99(11)
N2 C8 C9 108.01(12)
N2 C8 C12 108.66(15)
C9 C8 C12 110.93(15)
N2 C8 C13 107.74(14)
C9 C8 C13 111.20(15)
C12 C8 C13 110.19(16)
C10 C9 C8 124.79(14)
C10 C9 H9 117.6
C8 C9 H9 117.6
C9 C10 N1 119.17(14)
C9 C10 C11 124.34(15)
N1 C10 C11 116.49(14)
C10 C11 H11A 109.5
C10 C11 H11B 109.5
H11A C11 H11B 109.5
C10 C11 H11C 109.5
H11A C11 H11C 109.5
H11B C11 H11C 109.5
C8 C12 H12A 109.5
C8 C12 H12B 109.5
H12A C12 H12B 109.5
C8 C12 H12C 109.5
H12A C12 H12C 109.5
H12B C12 H12C 109.5
C8 C13 H13A 109.5
C8 C13 H13B 109.5
H13A C13 H13B 109.5
C8 C13 H13C 109.5
H13A C13 H13C 109.5
H13B C13 H13C 109.5

loop_
_geom_bond_atom_site_label_1
_geom_bond_atom_site_label_2
_geom_bond_distance
Cl1 C2 1.7265(15)
Cl2 C4 1.7417(16)
Cl3 C6 1.7291(16)
S1 C7 1.6886(15)
N1 C7 1.3738(18)
N1 C1 1.4277(18)
N1 C10 1.4287(19)
N2 C7 1.3224(19)
N2 C8 1.472(2)
N2 H2 0.8600
C1 C6 1.392(2)
C1 C2 1.396(2)
C2 C3 1.386(2)
C3 C4 1.382(2)
C3 H3 0.9300
C4 C5 1.381(2)
C5 C6 1.383(2)
C5 H5 0.9300
C8 C9 1.496(2)
C8 C12 1.524(3)
C8 C13 1.529(3)
C9 C10 1.322(2)
C9 H9 0.9300
C10 C11 1.500(2)
C11 H11A 0.9600
C11 H11B 0.9600
C11 H11C 0.9600
C12 H12A 0.9600
C12 H12B 0.9600
C12 H12C 0.9600
C13 H13A 0.9600
C13 H13B 0.9600
C13 H13C 0.9600

loop_
_geom_hbond_atom_site_label_D
_geom_hbond_atom_site_label_H
_geom_hbond_atom_site_label_A
_geom_hbond_distance_DH
_geom_hbond_distance_HA
_geom_hbond_distance_DA
_geom_hbond_angle_DHA
_geom_hbond_site_symmetry_A
N2 H2 S1 0.86 2.59 3.4219(14) 162.2 5_666
C5 H5 S1 0.93 2.87 3.8017(17) 176.3 3_645
C11 H11C Cl3 0.96 2.98 3.658(2) 128.9 .

loop_
_geom_torsion_atom_site_label_1
_geom_torsion_atom_site_label_2
_geom_torsion_atom_site_label_3
_geom_torsion_atom_site_label_4
_geom_torsion
C7 N1 C1 C6 93.44(17)
C10 N1 C1 C6 -84.85(18)
C7 N1 C1 C2 -87.17(17)
C10 N1 C1 C2 94.55(17)
C6 C1 C2 C3 -1.7(2)
N1 C1 C2 C3 178.92(14)
C6 C1 C2 Cl1 177.64(11)
N1 C1 C2 Cl1 -1.77(19)
C1 C2 C3 C4 1.3(2)
Cl1 C2 C3 C4 -177.98(12)
C2 C3 C4 C5 -0.3(2)
C2 C3 C4 Cl2 177.76(12)
C3 C4 C5 C6 -0.4(2)
Cl2 C4 C5 C6 -178.43(12)
C4 C5 C6 C1 0.0(2)
C4 C5 C6 Cl3 179.09(13)
C2 C1 C6 C5 1.0(2)
N1 C1 C6 C5 -179.61(14)
C2 C1 C6 Cl3 -178.10(11)
N1 C1 C6 Cl3 1.3(2)
C8 N2 C7 N1 -1.9(3)
C8 N2 C7 S1 178.74(14)
C1 N1 C7 N2 178.50(14)
C10 N1 C7 N2 -3.2(2)
C1 N1 C7 S1 -2.12(19)
C10 N1 C7 S1 176.14(11)
C7 N2 C8 C9 6.1(2)
C7 N2 C8 C12 -114.3(2)
C7 N2 C8 C13 126.30(19)
N2 C8 C9 C10 -6.0(2)
C12 C8 C9 C10 113.0(2)
C13 C8 C9 C10 -124.0(2)
C8 C9 C10 N1 2.1(3)
C8 C9 C10 C11 -177.22(17)
C7 N1 C10 C9 3.1(2)
C1 N1 C10 C9 -178.69(15)
C7 N1 C10 C11 -177.50(15)
C1 N1 C10 C11 0.7(2)
